data_4025464
loop_
_publ_author_name
'Yin Chen'
'De-Xian Wang'
'Zhi-Tang Huang'
'Mei-Xiang Wang'

_publ_section_title
;
 Synthesis, Structure, and Functionalization of Homo
 Heterocalix[2]arene[2]triazines: Versatile Conformation and Cavity
 Structures Regulated by the Bridging Elements
;
_journal_name_full 'Journal of Organic Chemistry'
_journal_page_first 3786
_journal_page_last 3796
_journal_paper_doi 10.1021/jo100571c
_journal_volume 75
_journal_year 2010
_chemical_formula_sum 'C34 H44 N8 O4'
_chemical_formula_weight 628.77
_chemical_name_systematic
; 
 ? 
;
_space_group_IT_number 2
_symmetry_cell_setting triclinic
_symmetry_space_group_name_Hall '-P 1'
_symmetry_space_group_name_H-M 'P -1'
_atom_sites_solution_hydrogens geom
_atom_sites_solution_primary direct
_atom_sites_solution_secondary difmap
_audit_creation_method SHELXL-97
_cell_angle_alpha 117.05(3)
_cell_angle_beta 94.98(3)
_cell_angle_gamma 99.20(3)
_cell_formula_units_Z 1
_cell_length_a 8.0502(16)
_cell_length_b 10.501(2)
_cell_length_c 11.409(2)
_cell_measurement_reflns_used 5131
_cell_measurement_temperature 173(2)
_cell_measurement_theta_max 25.00
_cell_measurement_theta_min 2.04
_cell_volume 833.8(4)
_computing_cell_refinement 'Rapid Auto(Rigaku 2001)'
_computing_data_collection 'Rapid Auto(Rigaku 2001)'
_computing_data_reduction 'Rapid Auto(Rigaku 2001)'
_computing_molecular_graphics 'XP in Siemens SHELXTL (Sheldrick, 1994)'
_computing_publication_material 'SHELX97 (Sheldrick, 1997)'
_computing_structure_refinement 'SHELXL-97 (Sheldrick, 1997)'
_computing_structure_solution 'SHELXS-97 (Sheldrick, 1990)'
_diffrn_ambient_temperature 173(2)
_diffrn_measured_fraction_theta_full 0.998
_diffrn_measured_fraction_theta_max 0.998
_diffrn_measurement_device_type 'Rigaku raxis Rapid IP Area Detector'
_diffrn_radiation_monochromator graphite
_diffrn_radiation_source 'rotating anode'
_diffrn_radiation_type MoK\a
_diffrn_radiation_wavelength 0.71073
_diffrn_reflns_av_R_equivalents 0.0739
_diffrn_reflns_av_sigmaI/netI 0.0790
_diffrn_reflns_limit_h_max 9
_diffrn_reflns_limit_h_min -9
_diffrn_reflns_limit_k_max 12
_diffrn_reflns_limit_k_min -12
_diffrn_reflns_limit_l_max 13
_diffrn_reflns_limit_l_min -13
_diffrn_reflns_number 5131
_diffrn_reflns_theta_full 25.00
_diffrn_reflns_theta_max 25.00
_diffrn_reflns_theta_min 2.04
_exptl_absorpt_coefficient_mu 0.085
_exptl_absorpt_correction_T_max 0.9858
_exptl_absorpt_correction_T_min 0.9718
_exptl_absorpt_correction_type multi-scan
_exptl_crystal_colour colorless
_exptl_crystal_density_diffrn 1.252
_exptl_crystal_density_method 'not measured'
_exptl_crystal_description block
_exptl_crystal_F_000 336
_exptl_crystal_size_max 0.34
_exptl_crystal_size_mid 0.31
_exptl_crystal_size_min 0.17
_refine_diff_density_max 0.387
_refine_diff_density_min -0.382
_refine_diff_density_rms 0.097
_refine_ls_extinction_method none
_refine_ls_goodness_of_fit_ref 1.173
_refine_ls_hydrogen_treatment constr
_refine_ls_matrix_type full
_refine_ls_number_parameters 208
_refine_ls_number_reflns 2938
_refine_ls_number_restraints 0
_refine_ls_restrained_S_all 1.173
_refine_ls_R_factor_all 0.1083
_refine_ls_R_factor_gt 0.0856
_refine_ls_shift/su_max 0.001
_refine_ls_shift/su_mean 0.000
_refine_ls_structure_factor_coef Fsqd
_refine_ls_weighting_details 'calc w=1/[\s^2^(Fo^2^)+(0.1262P)^2^+0.1389P] where P=(Fo^2^+2Fc^2^)/3'
_refine_ls_weighting_scheme calc
_refine_ls_wR_factor_gt 0.2196
_refine_ls_wR_factor_ref 0.2388
_reflns_number_gt 2357
_reflns_number_total 2938
_reflns_threshold_expression >2sigma(I)
_cod_data_source_file jo100571c_si_001_02.cif
_cod_data_source_block 22O22O
_cod_depositor_comments
;
The following automatic conversions were performed:

'_symmetry_cell_setting' value 'Triclinic' changed to 'triclinic'
according to the built-in table from CIF Core dictionary named
'cif_core.dic' version 2.4.1 from 2010-06-29.

Automatic conversion script
Id: cif_fix_values 1646 2011-03-28 12:23:43Z adriana 
;
_cod_original_cell_volume 833.8(3)
_cod_database_code 4025464

loop_
_symmetry_equiv_pos_as_xyz
'x, y, z'
'-x, -y, -z'

loop_
_atom_site_label
_atom_site_type_symbol
_atom_site_fract_x
_atom_site_fract_y
_atom_site_fract_z
_atom_site_U_iso_or_equiv
_atom_site_adp_type
_atom_site_occupancy
_atom_site_symmetry_multiplicity
_atom_site_calc_flag
_atom_site_refinement_flags
_atom_site_disorder_assembly
_atom_site_disorder_group
O1 O 0.9368(2) 0.4361(2) 1.3197(2) 0.0375(6) Uani 1 1 d . . .
O2 O 0.4682(2) 0.2193(2) 0.99206(19) 0.0299(5) Uani 1 1 d . . .
N1 N 0.7227(3) 0.5499(2) 1.3442(2) 0.0298(6) Uani 1 1 d . . .
N2 N 0.4718(3) 0.4386(2) 1.1738(2) 0.0276(6) Uani 1 1 d . . .
N3 N 0.7054(3) 0.3224(2) 1.1479(2) 0.0301(6) Uani 1 1 d . . .
N4 N 0.4911(3) 0.6571(2) 1.3648(2) 0.0289(6) Uani 1 1 d . . .
C1 C 1.0041(4) 0.3080(3) 1.2476(4) 0.0394(8) Uani 1 1 d . . .
H1B H 1.1295 0.3331 1.2783 0.047 Uiso 1 1 calc R . .
H1C H 0.9829 0.2788 1.1510 0.047 Uiso 1 1 calc R . .
C2 C 0.7818(3) 0.4350(3) 1.2674(3) 0.0288(7) Uani 1 1 d . . .
C3 C 0.5655(3) 0.5467(3) 1.2931(3) 0.0260(6) Uani 1 1 d . . .
C4 C 0.5776(4) 0.7779(3) 1.4963(3) 0.0299(7) Uani 1 1 d . . .
H4A H 0.5404 0.8681 1.5093 0.036 Uiso 1 1 calc R . .
H4B H 0.7025 0.7956 1.4979 0.036 Uiso 1 1 calc R . .
C5 C 0.5423(4) 0.7493(3) 1.6114(3) 0.0359(7) Uani 1 1 d . . .
H5A H 0.5896 0.6651 1.6041 0.043 Uiso 1 1 calc R . .
H5B H 0.4171 0.7234 1.6062 0.043 Uiso 1 1 calc R . .
C6 C 0.6221(4) 0.8838(3) 1.7459(3) 0.0406(8) Uani 1 1 d . . .
H6A H 0.5960 0.8628 1.8185 0.061 Uiso 1 1 calc R . .
H6B H 0.5751 0.9671 1.7532 0.061 Uiso 1 1 calc R . .
H6C H 0.7464 0.9078 1.7522 0.061 Uiso 1 1 calc R . .
C7 C 0.3157(4) 0.6526(3) 1.3160(3) 0.0325(7) Uani 1 1 d . . .
H7A H 0.2616 0.7058 1.3936 0.039 Uiso 1 1 calc R . .
H7B H 0.2507 0.5492 1.2678 0.039 Uiso 1 1 calc R . .
C8 C 0.3034(5) 0.7188(4) 1.2244(4) 0.0541(10) Uani 1 1 d . . .
H8A H 0.3597 0.6672 1.1478 0.065 Uiso 1 1 calc R . .
H8B H 0.3655 0.8230 1.2732 0.065 Uiso 1 1 calc R . .
C9 C 0.1213(5) 0.7097(5) 1.1725(4) 0.0655(12) Uani 1 1 d . . .
H9A H 0.1197 0.7525 1.1120 0.098 Uiso 1 1 calc R . .
H9B H 0.0662 0.7640 1.2478 0.098 Uiso 1 1 calc R . .
H9C H 0.0592 0.6067 1.1239 0.098 Uiso 1 1 calc R . .
C10 C 0.5506(3) 0.3337(3) 1.1100(3) 0.0258(6) Uani 1 1 d . . .
C11 C 0.2976(4) 0.2230(3) 0.9455(3) 0.0325(7) Uani 1 1 d . . .
H11A H 0.3020 0.3020 0.9204 0.039 Uiso 1 1 calc R . .
H11B H 0.2288 0.2425 1.0172 0.039 Uiso 1 1 calc R . .
C12 C 0.2181(4) 0.0766(3) 0.8261(3) 0.0284(7) Uani 1 1 d . . .
C13 C 0.1545(3) -0.0448(3) 0.8424(3) 0.0289(7) Uani 1 1 d . . .
H13A H 0.1658 -0.0352 0.9299 0.035 Uiso 1 1 calc R . .
C14 C 0.0749(3) -0.1796(3) 0.7334(3) 0.0306(7) Uani 1 1 d . . .
C15 C 0.0611(4) -0.1928(3) 0.6050(3) 0.0373(8) Uani 1 1 d . . .
H15A H 0.0073 -0.2842 0.5292 0.045 Uiso 1 1 calc R . .
C16 C 0.1261(4) -0.0724(3) 0.5880(3) 0.0375(8) Uani 1 1 d . . .
H16A H 0.1171 -0.0822 0.5005 0.045 Uiso 1 1 calc R . .
C17 C 0.2035(4) 0.0611(3) 0.6975(3) 0.0330(7) Uani 1 1 d . . .
H17A H 0.2469 0.1428 0.6850 0.040 Uiso 1 1 calc R . .

loop_
_atom_site_aniso_label
_atom_site_aniso_U_11
_atom_site_aniso_U_22
_atom_site_aniso_U_33
_atom_site_aniso_U_23
_atom_site_aniso_U_13
_atom_site_aniso_U_12
O1 0.0258(11) 0.0242(10) 0.0474(13) 0.0066(9) -0.0035(10) 0.0040(8)
O2 0.0289(11) 0.0250(10) 0.0231(10) 0.0019(8) 0.0015(9) 0.0049(8)
N1 0.0289(13) 0.0227(12) 0.0300(13) 0.0071(10) 0.0026(11) 0.0042(10)
N2 0.0311(13) 0.0238(12) 0.0241(13) 0.0079(10) 0.0053(11) 0.0067(10)
N3 0.0272(13) 0.0254(12) 0.0303(14) 0.0074(11) 0.0049(11) 0.0052(10)
N4 0.0309(13) 0.0236(12) 0.0260(13) 0.0062(10) 0.0035(10) 0.0079(10)
C1 0.0223(15) 0.0303(16) 0.056(2) 0.0133(15) 0.0042(14) 0.0069(12)
C2 0.0225(14) 0.0239(14) 0.0347(16) 0.0112(12) 0.0029(12) 0.0014(11)
C3 0.0283(14) 0.0213(13) 0.0259(15) 0.0101(12) 0.0049(12) 0.0031(11)
C4 0.0343(16) 0.0206(13) 0.0289(16) 0.0067(12) 0.0051(13) 0.0071(11)
C5 0.0379(17) 0.0372(16) 0.0333(17) 0.0181(14) 0.0066(14) 0.0060(13)
C6 0.054(2) 0.0399(18) 0.0285(17) 0.0154(14) 0.0132(15) 0.0111(15)
C7 0.0291(15) 0.0298(15) 0.0339(16) 0.0088(13) 0.0112(13) 0.0106(12)
C8 0.047(2) 0.056(2) 0.070(3) 0.042(2) 0.0003(19) 0.0107(17)
C9 0.065(3) 0.075(3) 0.051(2) 0.022(2) -0.006(2) 0.032(2)
C10 0.0273(15) 0.0233(13) 0.0214(14) 0.0067(11) 0.0052(12) 0.0032(11)
C11 0.0315(16) 0.0257(14) 0.0313(16) 0.0057(13) 0.0025(13) 0.0091(12)
C12 0.0253(14) 0.0252(14) 0.0272(15) 0.0054(12) 0.0019(12) 0.0099(11)
C13 0.0253(14) 0.0335(15) 0.0240(14) 0.0097(12) 0.0043(12) 0.0089(12)
C14 0.0228(14) 0.0273(14) 0.0317(16) 0.0054(12) 0.0002(12) 0.0093(11)
C15 0.0336(17) 0.0274(15) 0.0280(16) -0.0045(12) -0.0067(13) 0.0092(12)
C16 0.0431(18) 0.0417(17) 0.0243(15) 0.0101(13) 0.0053(14) 0.0188(14)
C17 0.0339(16) 0.0331(16) 0.0305(16) 0.0126(13) 0.0066(13) 0.0112(12)

loop_
_atom_type_symbol
_atom_type_description
_atom_type_scat_dispersion_real
_atom_type_scat_dispersion_imag
_atom_type_scat_source
C C 0.0033 0.0016 'International Tables Vol C Tables 4.2.6.8 and 6.1.1.4'
H H 0.0000 0.0000 'International Tables Vol C Tables 4.2.6.8 and 6.1.1.4'
N N 0.0061 0.0033 'International Tables Vol C Tables 4.2.6.8 and 6.1.1.4'
O O 0.0106 0.0060 'International Tables Vol C Tables 4.2.6.8 and 6.1.1.4'

loop_
_geom_angle_atom_site_label_1
_geom_angle_atom_site_label_2
_geom_angle_atom_site_label_3
_geom_angle
_geom_angle_site_symmetry_1
_geom_angle_site_symmetry_3
_geom_angle_publ_flag
C2 O1 C1 116.8(2) . . ?
C10 O2 C11 116.4(2) . . ?
C2 N1 C3 113.4(2) . . ?
C10 N2 C3 113.6(2) . . ?
C10 N3 C2 111.9(2) . . ?
C3 N4 C7 119.8(2) . . ?
C3 N4 C4 121.7(2) . . ?
C7 N4 C4 118.4(2) . . ?
O1 C1 C14 112.7(3) . 2_657 ?
O1 C1 H1B 109.0 . . ?
C14 C1 H1B 109.0 2_657 . ?
O1 C1 H1C 109.0 . . ?
C14 C1 H1C 109.0 2_657 . ?
H1B C1 H1C 107.8 . . ?
N1 C2 O1 113.5(3) . . ?
N1 C2 N3 128.1(3) . . ?
O1 C2 N3 118.5(3) . . ?
N1 C3 N4 118.3(3) . . ?
N1 C3 N2 125.0(3) . . ?
N4 C3 N2 116.7(3) . . ?
N4 C4 C5 113.6(2) . . ?
N4 C4 H4A 108.8 . . ?
C5 C4 H4A 108.8 . . ?
N4 C4 H4B 108.8 . . ?
C5 C4 H4B 108.8 . . ?
H4A C4 H4B 107.7 . . ?
C4 C5 C6 111.2(2) . . ?
C4 C5 H5A 109.4 . . ?
C6 C5 H5A 109.4 . . ?
C4 C5 H5B 109.4 . . ?
C6 C5 H5B 109.4 . . ?
H5A C5 H5B 108.0 . . ?
C5 C6 H6A 109.5 . . ?
C5 C6 H6B 109.5 . . ?
H6A C6 H6B 109.5 . . ?
C5 C6 H6C 109.5 . . ?
H6A C6 H6C 109.5 . . ?
H6B C6 H6C 109.5 . . ?
N4 C7 C8 113.3(3) . . ?
N4 C7 H7A 108.9 . . ?
C8 C7 H7A 108.9 . . ?
N4 C7 H7B 108.9 . . ?
C8 C7 H7B 108.9 . . ?
H7A C7 H7B 107.7 . . ?
C7 C8 C9 112.5(3) . . ?
C7 C8 H8A 109.1 . . ?
C9 C8 H8A 109.1 . . ?
C7 C8 H8B 109.1 . . ?
C9 C8 H8B 109.1 . . ?
H8A C8 H8B 107.8 . . ?
C8 C9 H9A 109.5 . . ?
C8 C9 H9B 109.5 . . ?
H9A C9 H9B 109.5 . . ?
C8 C9 H9C 109.5 . . ?
H9A C9 H9C 109.5 . . ?
H9B C9 H9C 109.5 . . ?
N2 C10 N3 128.1(3) . . ?
N2 C10 O2 118.7(2) . . ?
N3 C10 O2 113.3(2) . . ?
O2 C11 C12 108.0(2) . . ?
O2 C11 H11A 110.1 . . ?
C12 C11 H11A 110.1 . . ?
O2 C11 H11B 110.1 . . ?
C12 C11 H11B 110.1 . . ?
H11A C11 H11B 108.4 . . ?
C17 C12 C13 119.1(3) . . ?
C17 C12 C11 120.4(3) . . ?
C13 C12 C11 120.6(3) . . ?
C14 C13 C12 121.3(3) . . ?
C14 C13 H13A 119.4 . . ?
C12 C13 H13A 119.4 . . ?
C13 C14 C15 118.8(3) . . ?
C13 C14 C1 121.0(3) . 2_657 ?
C15 C14 C1 120.1(3) . 2_657 ?
C16 C15 C14 120.2(3) . . ?
C16 C15 H15A 119.9 . . ?
C14 C15 H15A 119.9 . . ?
C17 C16 C15 120.4(3) . . ?
C17 C16 H16A 119.8 . . ?
C15 C16 H16A 119.8 . . ?
C16 C17 C12 120.4(3) . . ?
C16 C17 H17A 119.8 . . ?
C12 C17 H17A 119.8 . . ?

loop_
_geom_bond_atom_site_label_1
_geom_bond_atom_site_label_2
_geom_bond_distance
_geom_bond_site_symmetry_2
_geom_bond_publ_flag
O1 C2 1.331(3) . ?
O1 C1 1.444(4) . ?
O2 C10 1.347(3) . ?
O2 C11 1.441(3) . ?
N1 C2 1.320(4) . ?
N1 C3 1.335(4) . ?
N2 C10 1.311(4) . ?
N2 C3 1.361(4) . ?
N3 C10 1.324(4) . ?
N3 C2 1.339(4) . ?
N4 C3 1.347(4) . ?
N4 C7 1.457(4) . ?
N4 C4 1.466(4) . ?
C1 C14 1.511(4) 2_657 ?
C1 H1B 0.9900 . ?
C1 H1C 0.9900 . ?
C4 C5 1.513(4) . ?
C4 H4A 0.9900 . ?
C4 H4B 0.9900 . ?
C5 C6 1.526(4) . ?
C5 H5A 0.9900 . ?
C5 H5B 0.9900 . ?
C6 H6A 0.9800 . ?
C6 H6B 0.9800 . ?
C6 H6C 0.9800 . ?
C7 C8 1.501(4) . ?
C7 H7A 0.9900 . ?
C7 H7B 0.9900 . ?
C8 C9 1.504(5) . ?
C8 H8A 0.9900 . ?
C8 H8B 0.9900 . ?
C9 H9A 0.9800 . ?
C9 H9B 0.9800 . ?
C9 H9C 0.9800 . ?
C11 C12 1.503(4) . ?
C11 H11A 0.9900 . ?
C11 H11B 0.9900 . ?
C12 C17 1.392(4) . ?
C12 C13 1.395(4) . ?
C13 C14 1.390(4) . ?
C13 H13A 0.9500 . ?
C14 C15 1.400(4) . ?
C14 C1 1.511(4) 2_657 ?
C15 C16 1.393(4) . ?
C15 H15A 0.9500 . ?
C16 C17 1.381(4) . ?
C16 H16A 0.9500 . ?
C17 H17A 0.9500 . ?

loop_
_geom_torsion_atom_site_label_1
_geom_torsion_atom_site_label_2
_geom_torsion_atom_site_label_3
_geom_torsion_atom_site_label_4
_geom_torsion
_geom_torsion_site_symmetry_1
_geom_torsion_site_symmetry_2
_geom_torsion_site_symmetry_3
_geom_torsion_site_symmetry_4
_geom_torsion_publ_flag
C2 O1 C1 C14 -76.5(3) . . . 2_657 ?
C3 N1 C2 O1 -178.4(2) . . . . ?
C3 N1 C2 N3 1.5(4) . . . . ?
C1 O1 C2 N1 174.6(2) . . . . ?
C1 O1 C2 N3 -5.3(4) . . . . ?
C10 N3 C2 N1 -1.6(4) . . . . ?
C10 N3 C2 O1 178.3(2) . . . . ?
C2 N1 C3 N4 178.5(2) . . . . ?
C2 N1 C3 N2 -0.6(4) . . . . ?
C7 N4 C3 N1 -176.2(2) . . . . ?
C4 N4 C3 N1 -0.7(4) . . . . ?
C7 N4 C3 N2 3.0(4) . . . . ?
C4 N4 C3 N2 178.5(2) . . . . ?
C10 N2 C3 N1 0.0(4) . . . . ?
C10 N2 C3 N4 -179.2(2) . . . . ?
C3 N4 C4 C5 -89.9(3) . . . . ?
C7 N4 C4 C5 85.6(3) . . . . ?
N4 C4 C5 C6 -174.8(2) . . . . ?
C3 N4 C7 C8 -88.0(3) . . . . ?
C4 N4 C7 C8 96.3(3) . . . . ?
N4 C7 C8 C9 178.6(3) . . . . ?
C3 N2 C10 N3 -0.1(4) . . . . ?
C3 N2 C10 O2 178.5(2) . . . . ?
C2 N3 C10 N2 0.8(4) . . . . ?
C2 N3 C10 O2 -177.9(2) . . . . ?
C11 O2 C10 N2 0.2(4) . . . . ?
C11 O2 C10 N3 179.0(2) . . . . ?
C10 O2 C11 C12 -170.9(2) . . . . ?
O2 C11 C12 C17 -103.8(3) . . . . ?
O2 C11 C12 C13 77.7(3) . . . . ?
C17 C12 C13 C14 -1.0(4) . . . . ?
C11 C12 C13 C14 177.6(3) . . . . ?
C12 C13 C14 C15 0.8(4) . . . . ?
C12 C13 C14 C1 -175.9(3) . . . 2_657 ?
C13 C14 C15 C16 -0.1(4) . . . . ?
C1 C14 C15 C16 176.6(3) 2_657 . . . ?
C14 C15 C16 C17 -0.5(5) . . . . ?
C15 C16 C17 C12 0.3(4) . . . . ?
C13 C12 C17 C16 0.4(4) . . . . ?
C11 C12 C17 C16 -178.2(3) . . . . ?
